data_4101169
_journal_name_full 'Journal of the American Chemical Society'
_journal_paper_doi 10.1021/ja058763f
_journal_year 2006
_chemical_formula_moiety 'C74 H52 O3 P3 Rh '
_chemical_formula_sum 'C74 H52 O3 P3 Rh'
_chemical_formula_weight 1185.05
_space_group_IT_number 4
_symmetry_cell_setting monoclinic
_symmetry_space_group_name_Hall 'P 2yb'
_symmetry_space_group_name_H-M 'P 1 21 1'
_cell_angle_alpha 90
_cell_angle_beta 100.88(1)
_cell_angle_gamma 90
_cell_formula_units_Z 2
_cell_length_a 11.825(3)
_cell_length_b 11.717(3)
_cell_length_c 21.291(7)
_cell_measurement_temperature 123.1
_cell_volume 2896(1)
_exptl_crystal_density_diffrn 1.358
_cod_original_sg_symbol_H-M 'P 21'
_cod_original_formula_sum 'C74 H52 O3 P3 Rh '
_cod_database_code 4101169

loop_
_symmetry_equiv_pos_site_id
_symmetry_equiv_pos_as_xyz
1 +X,+Y,+Z
2 -X,1/2+Y,-Z

loop_
_atom_site_label
_atom_site_type_symbol
_atom_site_fract_x
_atom_site_fract_y
_atom_site_fract_z
_atom_site_U_iso_or_equiv
_atom_site_adp_type
_atom_site_occupancy
_atom_site_symmetry_multiplicity
_atom_site_calc_flag
_atom_site_refinement_flags
_atom_site_disorder_assembly
_atom_site_disorder_group
Rh(1) Rh 0.75525(3) 0.19308(7) 0.28531(2) 0.02081(9) Uani 1.00 1 d . . .
P(1) P 0.6784(1) 0.0265(1) 0.39011(7) 0.0261(4) Uani 1.00 1 d . . .
P(2) P 0.9244(1) 0.1452(1) 0.25882(7) 0.0212(3) Uani 1.00 1 d . . .
P(3) P 0.7911(1) 0.3818(1) 0.27573(6) 0.0209(3) Uani 1.00 1 d . . .
O(1) O 0.6760(3) 0.1342(3) 0.4265(2) 0.033(1) Uani 1.00 1 d . . .
O(2) O 0.6920(9) -0.1129(9) 0.0414(5) 0.161(4) Uani 1.00 1 d . . .
O(3) O 0.5323(6) 0.2852(7) -0.1420(4) 0.104(3) Uani 1.00 1 d . . .
C(1) C 0.5800(4) 0.2315(5) 0.2985(3) 0.023(2) Uani 1.00 1 d . . .
C(2) C 0.5846(4) 0.1216(5) 0.2707(3) 0.026(2) Uani 1.00 1 d . . .
C(3) C 0.6636(4) 0.0364(5) 0.3040(3) 0.024(1) Uani 1.00 1 d . . .
C(4) C 0.6750(5) -0.0765(5) 0.2697(3) 0.034(2) Uani 1.00 1 d . . .
C(5) C 0.5159(4) 0.1008(4) 0.2057(3) 0.025(1) Uani 1.00 1 d . . .
C(6) C 0.5625(4) 0.0978(5) 0.1510(3) 0.032(2) Uani 1.00 1 d . . .
C(7) C 0.4933(4) 0.0834(6) 0.0909(3) 0.035(2) Uani 1.00 1 d . . .
C(8) C 0.3759(5) 0.0708(6) 0.0852(3) 0.042(2) Uani 1.00 1 d . . .
C(9) C 0.3276(5) 0.0730(7) 0.1390(3) 0.046(2) Uani 1.00 1 d . . .
C(10) C 0.3974(4) 0.0891(6) 0.1993(3) 0.037(2) Uani 1.00 1 d . . .
C(11) C 0.5625(4) -0.0692(5) 0.4027(3) 0.027(2) Uani 1.00 1 d . . .
C(12) C 0.4646(4) -0.0882(5) 0.3560(3) 0.034(2) Uani 1.00 1 d . . .
C(13) C 0.3758(5) -0.1560(6) 0.3685(4) 0.043(2) Uani 1.00 1 d . . .
C(14) C 0.3827(5) -0.2053(6) 0.4276(4) 0.043(2) Uani 1.00 1 d . . .
C(15) C 0.4789(5) -0.1860(6) 0.4756(4) 0.046(2) Uani 1.00 1 d . . .
C(16) C 0.5690(5) -0.1192(5) 0.4629(3) 0.037(2) Uani 1.00 1 d . . .
C(17) C 0.8113(4) -0.0515(5) 0.4196(3) 0.025(1) Uani 1.00 1 d . . .
C(18) C 0.8255(4) -0.1673(5) 0.4130(3) 0.025(1) Uani 1.00 1 d . . .
C(19) C 0.9314(5) -0.2191(5) 0.4345(3) 0.034(2) Uani 1.00 1 d . . .
C(20) C 1.0254(5) -0.1513(5) 0.4637(3) 0.033(2) Uani 1.00 1 d . . .
C(21) C 1.0112(5) -0.0367(6) 0.4708(3) 0.040(2) Uani 1.00 1 d . . .
C(22) C 0.9045(4) 0.0141(5) 0.4497(3) 0.033(2) Uani 1.00 1 d . . .
C(23) C 0.7312(4) 0.4623(5) 0.3359(3) 0.024(1) Uani 1.00 1 d . . .
C(24) C 0.6705(4) 0.5647(5) 0.3241(3) 0.025(1) Uani 1.00 1 d . . .
C(25) C 0.6196(4) 0.6121(5) 0.3715(3) 0.028(1) Uani 1.00 1 d . . .
C(26) C 0.6343(4) 0.5640(5) 0.4309(3) 0.033(2) Uani 1.00 1 d . . .
C(27) C 0.6955(4) 0.4648(5) 0.4434(3) 0.029(2) Uani 1.00 1 d . . .
C(28) C 0.7434(4) 0.4125(5) 0.3972(3) 0.027(1) Uani 1.00 1 d . . .
C(29) C 0.7305(4) 0.4544(5) 0.2014(2) 0.025(1) Uani 1.00 1 d . . .
C(30) C 0.6479(4) 0.4004(6) 0.1559(3) 0.034(2) Uani 1.00 1 d . . .
C(31) C 0.6005(5) 0.4577(7) 0.0996(3) 0.049(2) Uani 1.00 1 d . . .
C(32) C 0.6356(6) 0.5655(8) 0.0886(3) 0.058(2) Uani 1.00 1 d . . .
C(33) C 0.7188(5) 0.6194(6) 0.1330(3) 0.047(2) Uani 1.00 1 d . . .
C(34) C 0.7663(4) 0.5638(5) 0.1896(3) 0.034(2) Uani 1.00 1 d . . .
C(35) C 1.0606(4) 0.1763(5) 0.3134(2) 0.022(1) Uani 1.00 1 d . . .
C(36) C 1.1677(4) 0.1516(5) 0.2973(3) 0.028(1) Uani 1.00 1 d . . .
C(37) C 1.2676(4) 0.1679(5) 0.3420(3) 0.033(2) Uani 1.00 1 d . . .
C(38) C 1.2636(4) 0.2092(6) 0.4019(3) 0.035(2) Uani 1.00 1 d . . .
C(39) C 1.1601(5) 0.2327(6) 0.4182(3) 0.041(2) Uani 1.00 1 d . . .
C(40) C 1.0578(4) 0.2176(4) 0.3745(2) 0.024(1) Uani 1.00 1 d . . .
C(41) C 0.9639(4) -0.0008(5) 0.2392(3) 0.024(1) Uani 1.00 1 d . . .
C(42) C 1.0105(4) -0.0330(5) 0.1859(3) 0.031(2) Uani 1.00 1 d . . .
C(43) C 1.0512(5) -0.1427(5) 0.1807(3) 0.042(2) Uani 1.00 1 d . . .
C(44) C 1.0493(5) -0.2223(6) 0.2293(3) 0.042(2) Uani 1.00 1 d . . .
C(45) C 1.0066(5) -0.1922(6) 0.2824(3) 0.040(2) Uani 1.00 1 d . . .
C(46) C 0.9633(5) -0.0831(5) 0.2871(3) 0.028(2) Uani 1.00 1 d . . .
C(47) C 1.0119(4) 0.4003(4) 0.2454(3) 0.019(1) Uani 1.00 1 d . . .
C(48) C 0.9436(4) 0.4298(5) 0.2880(3) 0.021(1) Uani 1.00 1 d . . .
C(49) C 0.9915(4) 0.4899(5) 0.3450(3) 0.027(1) Uani 1.00 1 d . . .
C(50) C 1.1056(4) 0.5151(5) 0.3585(3) 0.030(2) Uani 1.00 1 d . . .
C(51) C 1.3002(4) 0.5030(5) 0.3323(3) 0.030(2) Uani 1.00 1 d . . .
C(52) C 1.3704(4) 0.4651(5) 0.2921(3) 0.035(2) Uani 1.00 1 d . . .
C(53) C 1.3233(5) 0.4078(5) 0.2354(3) 0.032(2) Uani 1.00 1 d . . .
C(54) C 1.2063(4) 0.3860(5) 0.2199(3) 0.026(1) Uani 1.00 1 d . . .
C(55) C 1.1333(4) 0.4236(5) 0.2599(3) 0.025(1) Uani 1.00 1 d . . .
C(56) C 1.1800(4) 0.4804(5) 0.3179(3) 0.026(1) Uani 1.00 1 d . . .
C(57) C 0.9626(4) 0.3378(5) 0.1846(2) 0.023(1) Uani 1.00 1 d . . .
C(58) C 0.9251(4) 0.2246(4) 0.1850(3) 0.021(1) Uani 1.00 1 d . . .
C(59) C 0.8664(4) 0.1757(4) 0.1256(2) 0.019(1) Uani 1.00 1 d . . .
C(60) C 0.8547(4) 0.2349(5) 0.0699(3) 0.031(2) Uani 1.00 1 d . . .
C(61) C 0.8897(4) 0.4055(5) 0.0088(3) 0.032(2) Uani 1.00 1 d . . .
C(62) C 0.9328(5) 0.5136(6) 0.0073(3) 0.036(2) Uani 1.00 1 d . . .
C(63) C 0.9845(4) 0.5673(5) 0.0648(3) 0.030(2) Uani 1.00 1 d . . .
C(64) C 0.9923(4) 0.5124(5) 0.1215(3) 0.027(1) Uani 1.00 1 d . . .
C(65) C 0.9518(4) 0.3989(5) 0.1255(2) 0.022(1) Uani 1.00 1 d . . .
C(66) C 0.8978(4) 0.3457(5) 0.0670(3) 0.026(1) Uani 1.00 1 d . . .
C(67) C 0.6768(5) -0.0119(5) 0.0018(3) 0.036(2) Uani 1.00 1 d . . .
C(68) C 0.7225(7) -0.0272(7) -0.0537(4) 0.066(3) Uani 1.00 1 d . . .
C(69) C 0.7857(6) -0.1437(7) -0.0470(4) 0.059(2) Uani 1.00 1 d . . .
C(70) C 0.8004(9) -0.164(1) 0.0232(5) 0.097(4) Uani 1.00 1 d . . .
C(71) C 0.5687(5) 0.1965(9) -0.1874(3) 0.053(2) Uani 1.00 1 d . . .
C(72) C 0.6978(5) 0.201(1) -0.1718(4) 0.082(3) Uani 1.00 1 d . . .
C(73) C 0.7252(4) 0.2380(5) -0.1051(3) 0.030(1) Uani 1.00 1 d . . .
C(74) C 0.6245(5) 0.2651(6) -0.0814(4) 0.053(2) Uani 1.00 1 d . . .
H(1) H 0.538(5) 0.285(6) 0.281(3) 0.03(2) Uiso 1.00 1 c . . .
H(2) H 0.593(3) 0.247(4) 0.340(2) -0.01(1) Uiso 1.00 1 c . . .
H(3) H 0.6178 -0.0805 0.2319 0.040 Uiso 1.00 1 c R . .
H(4) H 0.7491 -0.0823 0.2589 0.040 Uiso 1.00 1 c R . .
H(5) H 0.6652 -0.1383 0.2971 0.040 Uiso 1.00 1 c R . .
H(6) H 0.6434 0.1051 0.1544 0.039 Uiso 1.00 1 c R . .
H(7) H 0.5269 0.0830 0.0538 0.043 Uiso 1.00 1 c R . .
H(8) H 0.3287 0.0601 0.0442 0.048 Uiso 1.00 1 c R . .
H(9) H 0.2468 0.0643 0.1354 0.054 Uiso 1.00 1 c R . .
H(10) H 0.3633 0.0914 0.2362 0.043 Uiso 1.00 1 c R . .
H(11) H 0.4586 -0.0535 0.3152 0.040 Uiso 1.00 1 c R . .
H(12) H 0.3101 -0.1689 0.3360 0.052 Uiso 1.00 1 c R . .
H(13) H 0.3219 -0.2525 0.4359 0.055 Uiso 1.00 1 c R . .
H(14) H 0.4824 -0.2183 0.5168 0.058 Uiso 1.00 1 c R . .
H(15) H 0.6353 -0.1079 0.4952 0.046 Uiso 1.00 1 c R . .
H(16) H 0.8951 0.0935 0.4559 0.039 Uiso 1.00 1 c R . .
H(17) H 1.0747 0.0088 0.4902 0.046 Uiso 1.00 1 c R . .
H(18) H 1.0985 -0.1853 0.4785 0.039 Uiso 1.00 1 c R . .
H(19) H 0.9406 -0.2989 0.4295 0.041 Uiso 1.00 1 c R . .
H(20) H 0.7617 -0.2126 0.3937 0.030 Uiso 1.00 1 c R . .
H(21) H 0.6642 0.6017 0.2838 0.029 Uiso 1.00 1 c R . .
H(22) H 0.5736 0.6787 0.3626 0.034 Uiso 1.00 1 c R . .
H(23) H 0.6024 0.5997 0.4637 0.041 Uiso 1.00 1 c R . .
H(24) H 0.7047 0.4316 0.4848 0.035 Uiso 1.00 1 c R . .
H(25) H 0.7846 0.3430 0.4064 0.032 Uiso 1.00 1 c R . .
H(26) H 0.6240 0.3249 0.1632 0.040 Uiso 1.00 1 c R . .
H(27) H 0.5433 0.4214 0.0687 0.056 Uiso 1.00 1 c R . .
H(28) H 0.6027 0.6037 0.0501 0.070 Uiso 1.00 1 c R . .
H(29) H 0.7433 0.6943 0.1248 0.057 Uiso 1.00 1 c R . .
H(30) H 0.8233 0.6009 0.2202 0.040 Uiso 1.00 1 c R . .
H(31) H 1.0142 0.0211 0.1531 0.037 Uiso 1.00 1 c R . .
H(32) H 1.0809 -0.1640 0.1439 0.050 Uiso 1.00 1 c R . .
H(33) H 1.0773 -0.2975 0.2254 0.050 Uiso 1.00 1 c R . .
H(34) H 1.0067 -0.2458 0.3159 0.049 Uiso 1.00 1 c R . .
H(35) H 0.9325 -0.0635 0.3238 0.034 Uiso 1.00 1 c R . .
H(36) H 1.1714 0.1236 0.2559 0.033 Uiso 1.00 1 c R . .
H(37) H 1.3399 0.1506 0.3310 0.039 Uiso 1.00 1 c R . .
H(38) H 1.3329 0.2212 0.4319 0.041 Uiso 1.00 1 c R . .
H(39) H 1.1578 0.2596 0.4600 0.048 Uiso 1.00 1 c R . .
H(40) H 0.9862 0.2354 0.3863 0.028 Uiso 1.00 1 c R . .
H(41) H 0.8355 0.1009 0.1254 0.023 Uiso 1.00 1 c R . .
H(42) H 0.8159 0.1999 0.0316 0.037 Uiso 1.00 1 c R . .
H(43) H 0.8536 0.3700 -0.0299 0.037 Uiso 1.00 1 c R . .
H(44) H 0.9276 0.5523 -0.0323 0.042 Uiso 1.00 1 c R . .
H(45) H 1.0144 0.6424 0.0638 0.036 Uiso 1.00 1 c R . .
H(46) H 1.0257 0.5511 0.1597 0.033 Uiso 1.00 1 c R . .
H(47) H 0.9433 0.5126 0.3738 0.032 Uiso 1.00 1 c R . .
H(48) H 1.1356 0.5571 0.3961 0.035 Uiso 1.00 1 c R . .
H(49) H 1.3322 0.5446 0.3697 0.035 Uiso 1.00 1 c R . .
H(50) H 1.4511 0.4776 0.3027 0.041 Uiso 1.00 1 c R . .
H(51) H 1.3722 0.3836 0.2073 0.039 Uiso 1.00 1 c R . .
H(52) H 1.1758 0.3454 0.1819 0.030 Uiso 1.00 1 c R . .
H(53) H 0.7151 0.0503 0.0253 0.044 Uiso 1.00 1 c R . .
H(54) H 0.5970 0.0046 -0.0099 0.044 Uiso 1.00 1 c R . .
H(55) H 0.7749 0.0326 -0.0580 0.082 Uiso 1.00 1 c R . .
H(56) H 0.6621 -0.0281 -0.0902 0.082 Uiso 1.00 1 c R . .
H(57) H 0.8579 -0.1388 -0.0602 0.074 Uiso 1.00 1 c R . .
H(58) H 0.7405 -0.2018 -0.0707 0.074 Uiso 1.00 1 c R . .
H(59) H 0.8676 -0.1267 0.0454 0.123 Uiso 1.00 1 c R . .
H(60) H 0.8054 -0.2432 0.0323 0.123 Uiso 1.00 1 c R . .
H(61) H 0.6033 0.2038 -0.0568 0.061 Uiso 1.00 1 c R . .
H(62) H 0.6358 0.3321 -0.0559 0.061 Uiso 1.00 1 c R . .
H(63) H 0.7729 0.3037 -0.1024 0.035 Uiso 1.00 1 c R . .
H(64) H 0.7652 0.1786 -0.0798 0.035 Uiso 1.00 1 c R . .
H(65) H 0.7270 0.2533 -0.1988 0.098 Uiso 1.00 1 c R . .
H(66) H 0.7292 0.1273 -0.1762 0.098 Uiso 1.00 1 c R . .
H(67) H 0.5413 0.2171 -0.2308 0.063 Uiso 1.00 1 c R . .
H(68) H 0.5409 0.1228 -0.1797 0.063 Uiso 1.00 1 c R . .

loop_
_atom_site_aniso_label
_atom_site_aniso_U_11
_atom_site_aniso_U_22
_atom_site_aniso_U_33
_atom_site_aniso_U_12
_atom_site_aniso_U_13
_atom_site_aniso_U_23
Rh(1) 0.0200(2) 0.0241(2) 0.0172(2) -0.0010(2) 0.0008(1) -0.0001(3)
P(1) 0.0277(7) 0.0300(8) 0.0201(8) 0.0001(6) 0.0033(6) 0.0007(6)
P(2) 0.0210(6) 0.0245(7) 0.0171(7) -0.0022(5) 0.0014(5) -0.0019(6)
P(3) 0.0189(6) 0.0240(8) 0.0187(7) -0.0004(5) 0.0006(5) -0.0000(6)
O(1) 0.045(2) 0.032(2) 0.019(2) -0.000(2) 0.002(2) -0.002(2)
O(2) 0.215(9) 0.141(8) 0.156(9) 0.105(7) 0.104(7) 0.070(7)
O(3) 0.120(5) 0.093(5) 0.089(5) 0.011(4) -0.006(4) 0.000(5)
C(1) 0.019(3) 0.022(4) 0.027(4) 0.010(2) 0.004(2) 0.002(2)
C(2) 0.022(2) 0.034(4) 0.023(3) -0.002(2) 0.008(2) 0.001(3)
C(3) 0.020(2) 0.029(3) 0.022(3) -0.006(2) 0.004(2) 0.003(2)
C(4) 0.035(3) 0.036(4) 0.027(3) -0.001(2) -0.001(2) 0.001(3)
C(5) 0.027(2) 0.018(3) 0.028(3) 0.001(2) 0.002(2) 0.004(2)
C(6) 0.027(3) 0.041(4) 0.029(3) -0.005(2) 0.007(2) -0.003(3)
C(7) 0.031(3) 0.051(4) 0.024(3) 0.000(3) 0.006(2) 0.001(3)
C(8) 0.038(3) 0.059(4) 0.023(3) -0.004(3) -0.008(3) 0.005(3)
C(9) 0.027(3) 0.074(5) 0.035(4) -0.009(3) -0.001(3) 0.002(3)
C(10) 0.028(3) 0.055(4) 0.025(3) -0.002(3) 0.001(2) 0.002(3)
C(11) 0.029(3) 0.023(3) 0.033(3) 0.006(2) 0.013(2) 0.005(3)
C(12) 0.020(2) 0.038(4) 0.042(4) -0.003(2) 0.004(2) 0.006(3)
C(13) 0.030(3) 0.043(4) 0.057(5) -0.005(3) 0.011(3) -0.003(3)
C(14) 0.035(3) 0.038(4) 0.064(5) 0.001(3) 0.025(3) 0.004(3)
C(15) 0.038(3) 0.045(4) 0.063(5) 0.017(3) 0.031(3) 0.017(3)
C(16) 0.027(3) 0.044(4) 0.044(4) 0.007(3) 0.013(3) 0.009(3)
C(17) 0.025(3) 0.028(3) 0.022(3) -0.005(2) 0.005(2) 0.005(2)
C(18) 0.027(3) 0.026(3) 0.022(3) -0.006(2) 0.005(2) 0.002(2)
C(19) 0.053(4) 0.026(3) 0.025(3) 0.006(3) 0.013(3) 0.005(3)
C(20) 0.031(3) 0.041(4) 0.027(3) -0.002(2) 0.001(2) 0.007(3)
C(21) 0.031(3) 0.049(4) 0.035(4) -0.003(3) -0.003(2) -0.007(3)
C(22) 0.036(3) 0.040(4) 0.022(3) 0.002(3) 0.005(2) -0.001(3)
C(23) 0.016(2) 0.030(3) 0.025(3) -0.001(2) 0.001(2) -0.005(2)
C(24) 0.022(2) 0.026(3) 0.025(3) -0.009(2) 0.002(2) -0.003(2)
C(25) 0.022(2) 0.017(3) 0.046(4) 0.004(2) 0.004(2) -0.009(3)
C(26) 0.026(3) 0.037(3) 0.039(4) -0.011(2) 0.012(2) -0.020(3)
C(27) 0.021(2) 0.033(3) 0.034(3) -0.002(2) 0.006(2) -0.001(3)
C(28) 0.019(2) 0.031(3) 0.029(3) 0.003(2) 0.004(2) -0.007(3)
C(29) 0.027(3) 0.035(3) 0.012(3) 0.003(2) 0.003(2) 0.001(2)
C(30) 0.023(3) 0.045(4) 0.032(3) 0.008(3) 0.000(2) -0.003(3)
C(31) 0.047(4) 0.063(5) 0.029(4) 0.007(3) -0.012(3) -0.008(3)
C(32) 0.070(5) 0.075(6) 0.031(4) 0.028(4) 0.011(4) 0.017(4)
C(33) 0.049(3) 0.058(5) 0.035(4) 0.009(3) 0.013(3) 0.020(3)
C(34) 0.029(3) 0.037(4) 0.034(3) 0.005(2) 0.004(2) 0.005(3)
C(35) 0.024(2) 0.020(3) 0.020(2) 0.005(2) -0.001(2) -0.001(2)
C(36) 0.026(2) 0.037(3) 0.019(3) 0.001(2) 0.002(2) -0.007(2)
C(37) 0.030(2) 0.035(4) 0.032(3) 0.009(2) -0.002(2) -0.006(3)
C(38) 0.032(2) 0.043(4) 0.027(3) -0.001(3) -0.006(2) 0.000(3)
C(39) 0.040(3) 0.063(5) 0.016(3) -0.010(3) 0.001(2) -0.012(3)
C(40) 0.028(2) 0.021(4) 0.022(3) -0.002(2) 0.005(2) -0.002(2)
C(41) 0.027(3) 0.027(3) 0.018(3) 0.002(2) 0.002(2) -0.005(2)
C(42) 0.040(3) 0.024(3) 0.029(3) 0.008(2) 0.003(2) -0.000(3)
C(43) 0.057(4) 0.037(4) 0.030(4) 0.011(3) 0.007(3) -0.010(3)
C(44) 0.055(4) 0.029(4) 0.041(4) 0.003(3) 0.006(3) -0.007(3)
C(45) 0.053(4) 0.037(4) 0.033(4) -0.002(3) 0.015(3) -0.008(3)
C(46) 0.034(3) 0.027(4) 0.025(3) 0.005(2) 0.006(2) -0.001(3)
C(47) 0.018(2) 0.015(3) 0.022(3) -0.002(2) -0.001(2) 0.002(2)
C(48) 0.025(3) 0.013(3) 0.023(3) -0.001(2) -0.002(2) -0.000(2)
C(49) 0.025(2) 0.026(3) 0.028(3) -0.002(2) 0.004(2) -0.004(2)
C(50) 0.033(3) 0.025(3) 0.031(3) -0.004(2) -0.001(2) -0.005(3)
C(51) 0.029(3) 0.026(3) 0.032(3) -0.004(2) -0.006(2) 0.000(3)
C(52) 0.021(2) 0.041(4) 0.041(4) -0.005(2) 0.002(2) -0.000(3)
C(53) 0.036(3) 0.035(3) 0.025(3) -0.004(2) 0.004(2) -0.002(3)
C(54) 0.026(2) 0.023(3) 0.025(3) -0.000(2) -0.002(2) 0.001(2)
C(55) 0.023(2) 0.026(3) 0.024(3) 0.004(2) -0.001(2) 0.004(2)
C(56) 0.022(2) 0.030(3) 0.023(3) -0.005(2) -0.000(2) 0.003(2)
C(57) 0.020(2) 0.032(3) 0.016(3) 0.002(2) -0.000(2) 0.000(2)
C(58) 0.027(2) 0.015(3) 0.019(3) 0.003(2) 0.001(2) -0.001(2)
C(59) 0.023(2) 0.006(3) 0.027(3) 0.001(2) 0.003(2) 0.001(2)
C(60) 0.024(2) 0.051(4) 0.017(3) -0.005(2) 0.001(2) -0.008(2)
C(61) 0.029(3) 0.044(4) 0.020(3) 0.000(3) -0.002(2) 0.003(3)
C(62) 0.034(3) 0.053(4) 0.018(3) 0.004(3) 0.003(2) 0.013(3)
C(63) 0.027(2) 0.030(3) 0.034(3) 0.005(2) 0.008(2) 0.010(3)
C(64) 0.024(2) 0.033(3) 0.025(3) 0.001(2) 0.004(2) -0.004(3)
C(65) 0.016(2) 0.030(3) 0.020(3) -0.000(2) 0.001(2) 0.002(2)
C(66) 0.024(2) 0.035(3) 0.019(3) 0.002(2) 0.004(2) 0.001(2)
C(67) 0.046(3) 0.034(4) 0.030(3) 0.019(3) 0.015(3) 0.005(3)
C(68) 0.068(5) 0.072(6) 0.066(6) 0.014(4) 0.031(4) 0.017(4)
C(69) 0.064(4) 0.064(5) 0.056(5) -0.016(4) 0.027(4) -0.011(4)
C(70) 0.110(7) 0.13(1) 0.067(6) 0.065(7) 0.053(6) 0.049(6)
C(71) 0.057(3) 0.053(4) 0.047(4) 0.010(5) 0.004(3) -0.016(5)
C(72) 0.047(3) 0.107(7) 0.091(6) -0.010(5) 0.010(4) -0.059(7)
C(73) 0.006(2) 0.035(3) 0.045(4) -0.001(2) -0.006(2) -0.013(3)
C(74) 0.056(4) 0.042(5) 0.055(5) 0.001(3) -0.006(3) -0.009(4)

loop_
_geom_bond_atom_site_label_1
_geom_bond_atom_site_label_2
_geom_bond_distance
_geom_bond_publ_flag
_geom_bond_site_symmetry_1
_geom_bond_site_symmetry_2
Rh(1) P(2) 2.250(1) ? . .
Rh(1) P(3) 2.268(2) ? . .
Rh(1) C(1) 2.191(6) ? . .
Rh(1) C(2) 2.152(5) ? . .
Rh(1) C(3) 2.206(5) ? . .
P(1) O(1) 1.484(4) ? . .
P(1) C(3) 1.811(6) ? . .
P(1) C(11) 1.829(6) ? . .
P(1) C(17) 1.825(5) ? . .
P(2) C(35) 1.835(4) ? . .
P(2) C(41) 1.842(6) ? . .
P(2) C(58) 1.827(5) ? . .
P(3) C(23) 1.837(6) ? . .
P(3) C(29) 1.821(5) ? . .
P(3) C(48) 1.860(5) ? . .
O(2) C(67) 1.44(1) ? . .
O(2) C(70) 1.53(2) ? . .
O(3) C(71) 1.54(1) ? . .
O(3) C(74) 1.541(9) ? . .
C(1) C(2) 1.422(9) ? . .
C(2) C(3) 1.458(7) ? . .
C(2) C(5) 1.488(7) ? . .
C(3) C(4) 1.529(8) ? . .
C(5) C(6) 1.380(8) ? . .
C(5) C(10) 1.389(7) ? . .
C(6) C(7) 1.392(8) ? . .
C(7) C(8) 1.378(8) ? . .
C(8) C(9) 1.37(1) ? . .
C(9) C(10) 1.400(8) ? . .
C(11) C(12) 1.393(7) ? . .
C(11) C(16) 1.398(9) ? . .
C(12) C(13) 1.382(8) ? . .
C(13) C(14) 1.37(1) ? . .
C(14) C(15) 1.396(9) ? . .
C(15) C(16) 1.389(9) ? . .
C(17) C(18) 1.378(8) ? . .
C(17) C(22) 1.396(7) ? . .
C(18) C(19) 1.388(7) ? . .
C(19) C(20) 1.412(8) ? . .
C(20) C(21) 1.365(9) ? . .
C(21) C(22) 1.390(8) ? . .
C(23) C(24) 1.397(7) ? . .
C(23) C(28) 1.412(8) ? . .
C(24) C(25) 1.386(8) ? . .
C(25) C(26) 1.366(9) ? . .
C(26) C(27) 1.369(8) ? . .
C(27) C(28) 1.369(8) ? . .
C(29) C(30) 1.390(7) ? . .
C(29) C(34) 1.388(8) ? . .
C(30) C(31) 1.397(9) ? . .
C(31) C(32) 1.36(1) ? . .
C(32) C(33) 1.38(1) ? . .
C(33) C(34) 1.393(9) ? . .
C(35) C(36) 1.403(7) ? . .
C(35) C(40) 1.395(7) ? . .
C(36) C(37) 1.384(7) ? . .
C(37) C(38) 1.373(8) ? . .
C(38) C(39) 1.362(8) ? . .
C(39) C(40) 1.391(7) ? . .
C(41) C(42) 1.402(9) ? . .
C(41) C(46) 1.406(8) ? . .
C(42) C(43) 1.385(9) ? . .
C(43) C(44) 1.395(9) ? . .
C(44) C(45) 1.37(1) ? . .
C(45) C(46) 1.388(9) ? . .
C(47) C(48) 1.369(8) ? . .
C(47) C(55) 1.436(6) ? . .
C(47) C(57) 1.505(7) ? . .
C(48) C(49) 1.425(8) ? . .
C(49) C(50) 1.358(7) ? . .
C(50) C(56) 1.404(8) ? . .
C(51) C(52) 1.374(9) ? . .
C(51) C(56) 1.422(7) ? . .
C(52) C(53) 1.402(8) ? . .
C(53) C(54) 1.384(7) ? . .
C(54) C(55) 1.394(8) ? . .
C(55) C(56) 1.419(7) ? . .
C(57) C(58) 1.399(7) ? . .
C(57) C(65) 1.431(7) ? . .
C(58) C(59) 1.441(7) ? . .
C(59) C(60) 1.358(7) ? . .
C(60) C(66) 1.401(8) ? . .
C(61) C(62) 1.368(9) ? . .
C(61) C(66) 1.411(8) ? . .
C(62) C(63) 1.410(8) ? . .
C(63) C(64) 1.355(8) ? . .
C(64) C(65) 1.422(8) ? . .
C(65) C(66) 1.431(7) ? . .
C(67) C(68) 1.40(1) ? . .
C(68) C(69) 1.55(1) ? . .
C(69) C(70) 1.49(1) ? . .
C(71) C(72) 1.502(8) ? . .
C(72) C(73) 1.46(1) ? . .
C(73) C(74) 1.414(9) ? . .
C(1) H(1) 0.84(6) ? . .
C(1) H(2) 0.89(5) ? . .
C(4) H(3) 0.9500 ? . .
C(4) H(4) 0.9501 ? . .
C(4) H(5) 0.9501 ? . .
C(6) H(6) 0.9501 ? . .
C(7) H(7) 0.9500 ? . .
C(8) H(8) 0.9501 ? . .
C(9) H(9) 0.9500 ? . .
C(10) H(10) 0.9500 ? . .
C(12) H(11) 0.9500 ? . .
C(13) H(12) 0.9501 ? . .
C(14) H(13) 0.9500 ? . .
C(15) H(14) 0.9499 ? . .
C(16) H(15) 0.9500 ? . .
C(18) H(20) 0.9499 ? . .
C(19) H(19) 0.9500 ? . .
C(20) H(18) 0.9500 ? . .
C(21) H(17) 0.9500 ? . .
C(22) H(16) 0.9500 ? . .
C(24) H(21) 0.9500 ? . .
C(25) H(22) 0.9500 ? . .
C(26) H(23) 0.9500 ? . .
C(27) H(24) 0.9499 ? . .
C(28) H(25) 0.9500 ? . .
C(30) H(26) 0.9500 ? . .
C(31) H(27) 0.9500 ? . .
C(32) H(28) 0.9501 ? . .
C(33) H(29) 0.9500 ? . .
C(34) H(30) 0.9500 ? . .
C(36) H(36) 0.9499 ? . .
C(37) H(37) 0.9500 ? . .
C(38) H(38) 0.9500 ? . .
C(39) H(39) 0.9501 ? . .
C(40) H(40) 0.9500 ? . .
C(42) H(31) 0.9499 ? . .
C(43) H(32) 0.9501 ? . .
C(44) H(33) 0.9500 ? . .
C(45) H(34) 0.9500 ? . .
C(46) H(35) 0.9501 ? . .
C(49) H(47) 0.9500 ? . .
C(50) H(48) 0.9499 ? . .
C(51) H(49) 0.9500 ? . .
C(52) H(50) 0.9500 ? . .
C(53) H(51) 0.9500 ? . .
C(54) H(52) 0.9501 ? . .
C(59) H(41) 0.9499 ? . .
C(60) H(42) 0.9500 ? . .
C(61) H(43) 0.9499 ? . .
C(62) H(44) 0.9500 ? . .
C(63) H(45) 0.9500 ? . .
C(64) H(46) 0.9499 ? . .
C(67) H(53) 0.9500 ? . .
C(67) H(54) 0.9500 ? . .
C(68) H(55) 0.9500 ? . .
C(68) H(56) 0.9500 ? . .
C(69) H(57) 0.9500 ? . .
C(69) H(58) 0.9500 ? . .
C(70) H(59) 0.9500 ? . .
C(70) H(60) 0.9500 ? . .
C(71) H(67) 0.9500 ? . .
C(71) H(68) 0.9500 ? . .
C(72) H(65) 0.9501 ? . .
C(72) H(66) 0.9500 ? . .
C(73) H(63) 0.9500 ? . .
C(73) H(64) 0.9500 ? . .
C(74) H(61) 0.9499 ? . .
C(74) H(62) 0.9500 ? . .
H(29) C(33) 0.9500 ? . .
